data_7104962
loop_
_publ_author_name
'Brown, Timothy J'
'Dickens, Marina G'
'Widenhoefer, Ross A'

_publ_section_title
;
 Syntheses and X-ray crystal structures of cationic, two-coordinate
 gold(I) pi-alkene complexes that contain a sterically hindered
 o-biphenylphosphine ligand.
;
_journal_issue 42
_journal_name_full 'Chemical communications (Cambridge, England)'
_journal_page_first 6451
_journal_page_last 6453
_journal_paper_doi 10.1039/b914632f
_journal_year 2009
_chemical_formula_moiety 'C26 H39 Au P, F6 Sb, C H2 Cl2'
_chemical_formula_sum 'C27 H41 Au Cl2 F6 P Sb'
_chemical_formula_weight 900.18
_chemical_name_common '((P)Au(eta2-(CH3)2C=C(CH3)2))+ SbF6-'
_chemical_name_systematic
;
?
;
_space_group_IT_number 14
_symmetry_cell_setting monoclinic
_symmetry_space_group_name_Hall '-P 2ybc'
_symmetry_space_group_name_H-M 'P 1 21/c 1'
_atom_sites_solution_hydrogens geom
_atom_sites_solution_primary direct
_atom_sites_solution_secondary difmap
_audit_creation_method SHELXL-97
_cell_angle_alpha 90.00
_cell_angle_beta 93.985(5)
_cell_angle_gamma 90.00
_cell_formula_units_Z 4
_cell_length_a 9.4018(9)
_cell_length_b 16.0494(16)
_cell_length_c 21.377(2)
_cell_measurement_reflns_used 9729
_cell_measurement_temperature 100(2)
_cell_measurement_theta_max 28.36
_cell_measurement_theta_min 2.79
_cell_volume 3217.9(5)
_computing_cell_refinement SAINT
_computing_data_collection 'Apex II 2.0 Rev.2 (Bruker, 2005)'
_computing_data_reduction 'SAINT 7.12A (Bruker, 2004)'
_computing_molecular_graphics 'SHELXTL 5.1, XP (Sheldrick, 1994)'
_computing_publication_material 'SHELXS-97 (Sheldrick, 1990)'
_computing_structure_refinement 'SHELXL-97 (Sheldrick, 2008)'
_computing_structure_solution 'SHELXS-97 (Sheldrick, 2008)'
_diffrn_ambient_temperature 100(2)
_diffrn_detector_area_resol_mean 8.3
_diffrn_measured_fraction_theta_full 0.983
_diffrn_measured_fraction_theta_max 0.983
_diffrn_measurement_device_type 'Bruker SMART Apex II'
_diffrn_measurement_method \w
_diffrn_radiation_monochromator graphite
_diffrn_radiation_source 'fine-focus sealed tube'
_diffrn_radiation_type MoK\a
_diffrn_radiation_wavelength 0.71073
_diffrn_reflns_av_R_equivalents 0.0406
_diffrn_reflns_av_sigmaI/netI 0.0227
_diffrn_reflns_limit_h_max 12
_diffrn_reflns_limit_h_min -12
_diffrn_reflns_limit_k_max 19
_diffrn_reflns_limit_k_min -21
_diffrn_reflns_limit_l_max 28
_diffrn_reflns_limit_l_min -28
_diffrn_reflns_number 61645
_diffrn_reflns_theta_full 28.59
_diffrn_reflns_theta_max 28.59
_diffrn_reflns_theta_min 3.43
_exptl_absorpt_coefficient_mu 5.660
_exptl_absorpt_correction_T_max 0.5749
_exptl_absorpt_correction_T_min 0.3690
_exptl_absorpt_correction_type multi-scan
_exptl_absorpt_process_details 'SADABS 2.10 (Sheldrick, 2004)'
_exptl_crystal_colour colourless
_exptl_crystal_density_diffrn 1.858
_exptl_crystal_density_method 'not measured'
_exptl_crystal_description prism
_exptl_crystal_F_000 1744
_exptl_crystal_size_max 0.22
_exptl_crystal_size_mid 0.18
_exptl_crystal_size_min 0.11
_refine_diff_density_max 1.708
_refine_diff_density_min -0.862
_refine_diff_density_rms 0.114
_refine_ls_extinction_method none
_refine_ls_goodness_of_fit_ref 1.307
_refine_ls_hydrogen_treatment constr
_refine_ls_matrix_type full
_refine_ls_number_parameters 343
_refine_ls_number_reflns 8078
_refine_ls_number_restraints 0
_refine_ls_restrained_S_all 1.307
_refine_ls_R_factor_all 0.0310
_refine_ls_R_factor_gt 0.0253
_refine_ls_shift/su_max 0.069
_refine_ls_shift/su_mean 0.004
_refine_ls_structure_factor_coef Fsqd
_refine_ls_weighting_details 'calc w=1/[\s^2^(Fo^2^)+(0.0322P)^2^+0.0000P] where P=(Fo^2^+2Fc^2^)/3'
_refine_ls_weighting_scheme calc
_refine_ls_wR_factor_gt 0.0652
_refine_ls_wR_factor_ref 0.0670
_reflns_number_gt 7221
_reflns_number_total 8078
_reflns_threshold_expression I>2\s(I)
_cod_data_source_file b914632f.txt
_cod_data_source_block tetra
_cod_depositor_comments
;
The following automatic conversions were performed:
'_symmetry_cell_setting' value 'Monoclinic' changed to 'monoclinic'
according to '/home/saulius/struct/CIF-dictionaries/cif_core.dic'
dictionary named 'cif_core.dic' version 2.4.1 from
2010-06-29.

'_exptl_absorpt_correction_type' value 'Multi-scan' changed
to 'multi-scan' according to
'/home/saulius/struct/CIF-dictionaries/cif_core.dic' dictionary named
'cif_core.dic' version 2.4.1 from 2010-06-29.

Automatic conversion script
Id: cif_fix_enum 1527 2010-12-29 10:47:43Z saulius 
;
_cod_original_sg_symbol_H-M 'P2(1)/c '
_cod_database_code 7104962

loop_
_symmetry_equiv_pos_as_xyz
'x, y, z'
'-x, y+1/2, -z+1/2'
'-x, -y, -z'
'x, -y-1/2, z-1/2'

loop_
_atom_site_label
_atom_site_type_symbol
_atom_site_fract_x
_atom_site_fract_y
_atom_site_fract_z
_atom_site_U_iso_or_equiv
_atom_site_adp_type
_atom_site_occupancy
_atom_site_symmetry_multiplicity
_atom_site_calc_flag
_atom_site_refinement_flags
_atom_site_disorder_assembly
_atom_site_disorder_group
Au1 Au 0.122233(12) 0.723591(7) 0.346139(5) 0.02233(4) Uani 1 1 d . . .
Sb1 Sb 0.64187(2) 0.847615(12) 0.171002(9) 0.02059(5) Uani 1 1 d . . .
F1 F 0.7216(2) 0.93402(12) 0.12641(10) 0.0371(5) Uani 1 1 d . . .
F2 F 0.5885(3) 0.92369(13) 0.23138(10) 0.0432(5) Uani 1 1 d . . .
F3 F 0.5608(2) 0.75958(12) 0.21418(10) 0.0326(5) Uani 1 1 d . . .
F4 F 0.6950(3) 0.77050(11) 0.11145(10) 0.0385(5) Uani 1 1 d . . .
F5 F 0.4666(2) 0.86431(12) 0.12541(10) 0.0353(5) Uani 1 1 d . . .
F6 F 0.8166(2) 0.83075(13) 0.21698(11) 0.0418(5) Uani 1 1 d . . .
P1 P -0.01122(8) 0.71758(4) 0.43152(4) 0.01822(15) Uani 1 1 d . . .
C1 C 0.3360(5) 0.7227(2) 0.3007(2) 0.0426(10) Uani 1 1 d . . .
C2 C 0.2524(5) 0.7760(3) 0.2683(3) 0.0610(15) Uani 1 1 d . . .
C3 C 0.3658(4) 0.6332(2) 0.28502(18) 0.0355(8) Uani 1 1 d . . .
H3A H 0.4550 0.6297 0.2659 0.053 Uiso 1 1 calc R . .
H3B H 0.2908 0.6125 0.2564 0.053 Uiso 1 1 calc R . .
H3C H 0.3705 0.6005 0.3227 0.053 Uiso 1 1 calc R . .
C4 C 0.4435(5) 0.7604(3) 0.3510(2) 0.0555(12) Uani 1 1 d . . .
H4A H 0.5366 0.7618 0.3352 0.083 Uiso 1 1 calc R . .
H4B H 0.4460 0.7268 0.3882 0.083 Uiso 1 1 calc R . .
H4C H 0.4146 0.8160 0.3607 0.083 Uiso 1 1 calc R . .
C5 C 0.2479(6) 0.8683(3) 0.2737(3) 0.083(2) Uani 1 1 d . . .
H5A H 0.3008 0.8928 0.2416 0.125 Uiso 1 1 calc R . .
H5B H 0.2892 0.8848 0.3141 0.125 Uiso 1 1 calc R . .
H5C H 0.1507 0.8869 0.2689 0.125 Uiso 1 1 calc R . .
C6 C 0.1767(6) 0.7526(4) 0.2047(2) 0.0672(14) Uani 1 1 d . . .
H6A H 0.2296 0.7743 0.1715 0.101 Uiso 1 1 calc R . .
H6B H 0.0824 0.7758 0.2016 0.101 Uiso 1 1 calc R . .
H6C H 0.1708 0.6931 0.2011 0.101 Uiso 1 1 calc R . .
C7 C 0.1072(3) 0.6703(2) 0.49639(14) 0.0261(7) Uani 1 1 d . . .
C8 C 0.2391(4) 0.7255(2) 0.50978(19) 0.0365(8) Uani 1 1 d . . .
H8A H 0.2997 0.7012 0.5429 0.055 Uiso 1 1 calc R . .
H8B H 0.2098 0.7800 0.5222 0.055 Uiso 1 1 calc R . .
H8C H 0.2904 0.7298 0.4726 0.055 Uiso 1 1 calc R . .
C9 C 0.1563(4) 0.5854(2) 0.47006(18) 0.0391(9) Uani 1 1 d . . .
H9A H 0.2179 0.5577 0.5012 0.059 Uiso 1 1 calc R . .
H9B H 0.2070 0.5949 0.4332 0.059 Uiso 1 1 calc R . .
H9C H 0.0745 0.5511 0.4595 0.059 Uiso 1 1 calc R . .
C10 C 0.0343(4) 0.6513(2) 0.55683(16) 0.0369(8) Uani 1 1 d . . .
H10A H 0.1023 0.6273 0.5872 0.055 Uiso 1 1 calc R . .
H10B H -0.0425 0.6128 0.5479 0.055 Uiso 1 1 calc R . .
H10C H -0.0026 0.7020 0.5732 0.055 Uiso 1 1 calc R . .
C11 C -0.0709(4) 0.82755(19) 0.44696(17) 0.0292(7) Uani 1 1 d . . .
C12 C 0.0496(4) 0.8882(2) 0.43243(19) 0.0361(8) Uani 1 1 d . . .
H12A H 0.0202 0.9443 0.4401 0.054 Uiso 1 1 calc R . .
H12B H 0.0702 0.8825 0.3893 0.054 Uiso 1 1 calc R . .
H12C H 0.1336 0.8755 0.4589 0.054 Uiso 1 1 calc R . .
C13 C -0.1033(5) 0.8456(2) 0.5160(2) 0.0487(12) Uani 1 1 d . . .
H13A H -0.1331 0.9025 0.5198 0.073 Uiso 1 1 calc R . .
H13B H -0.0190 0.8362 0.5431 0.073 Uiso 1 1 calc R . .
H13C H -0.1780 0.8093 0.5279 0.073 Uiso 1 1 calc R . .
C14 C -0.1995(5) 0.8433(2) 0.4029(2) 0.0515(11) Uani 1 1 d . . .
H14A H -0.2340 0.8988 0.4092 0.077 Uiso 1 1 calc R . .
H14B H -0.2728 0.8039 0.4110 0.077 Uiso 1 1 calc R . .
H14C H -0.1740 0.8374 0.3604 0.077 Uiso 1 1 calc R . .
C15 C -0.1701(3) 0.65160(17) 0.42505(14) 0.0193(6) Uani 1 1 d . . .
C16 C -0.2032(3) 0.59762(17) 0.37433(14) 0.0186(6) Uani 1 1 d . . .
C17 C -0.3253(3) 0.54825(19) 0.37558(15) 0.0241(6) Uani 1 1 d . . .
H17A H -0.3472 0.5118 0.3425 0.029 Uiso 1 1 calc R . .
C18 C -0.4147(3) 0.55161(19) 0.42408(15) 0.0260(7) Uani 1 1 d . . .
H18A H -0.4953 0.5179 0.4235 0.031 Uiso 1 1 calc R . .
C19 C -0.3834(3) 0.60551(18) 0.47345(14) 0.0229(6) Uani 1 1 d . . .
H19A H -0.4436 0.6090 0.5061 0.027 Uiso 1 1 calc R . .
C20 C -0.2620(3) 0.65437(18) 0.47408(15) 0.0228(6) Uani 1 1 d . . .
H20A H -0.2407 0.6899 0.5078 0.027 Uiso 1 1 calc R . .
C21 C -0.1243(3) 0.59064(18) 0.31590(13) 0.0190(6) Uani 1 1 d . . .
C22 C -0.0145(3) 0.53262(19) 0.31058(15) 0.0256(6) Uani 1 1 d . . .
H22A H 0.0215 0.5032 0.3457 0.031 Uiso 1 1 calc R . .
C23 C 0.0406(4) 0.5191(2) 0.25254(16) 0.0289(7) Uani 1 1 d . . .
H23A H 0.1127 0.4802 0.2489 0.035 Uiso 1 1 calc R . .
C24 C -0.0115(4) 0.5634(2) 0.20051(15) 0.0304(7) Uani 1 1 d . . .
H24A H 0.0252 0.5541 0.1618 0.036 Uiso 1 1 calc R . .
C25 C -0.1171(4) 0.6211(3) 0.20601(16) 0.0368(8) Uani 1 1 d . . .
H25A H -0.1514 0.6512 0.1710 0.044 Uiso 1 1 calc R . .
C26 C -0.1738(4) 0.6349(2) 0.26344(16) 0.0315(7) Uani 1 1 d . . .
H26A H -0.2455 0.6743 0.2666 0.038 Uiso 1 1 calc R . .
Cl1 Cl 0.33441(15) 0.57878(8) 0.10644(8) 0.0722(4) Uani 1 1 d . . .
Cl2 Cl 0.60827(17) 0.50753(10) 0.08217(7) 0.0813(4) Uani 1 1 d . . .
C1X C 0.5091(5) 0.5582(3) 0.1368(3) 0.0673(14) Uani 1 1 d . . .
H1XA H 0.5556 0.6102 0.1490 0.081 Uiso 1 1 calc R . .
H1XB H 0.5060 0.5238 0.1740 0.081 Uiso 1 1 calc R . .

loop_
_atom_site_aniso_label
_atom_site_aniso_U_11
_atom_site_aniso_U_22
_atom_site_aniso_U_33
_atom_site_aniso_U_23
_atom_site_aniso_U_13
_atom_site_aniso_U_12
Au1 0.02017(7) 0.02967(7) 0.01786(7) 0.00309(4) 0.00637(4) -0.00054(4)
Sb1 0.02071(10) 0.02107(10) 0.02055(10) 0.00322(7) 0.00541(8) 0.00011(7)
F1 0.0354(11) 0.0328(10) 0.0439(12) 0.0137(9) 0.0095(10) -0.0055(9)
F2 0.0564(14) 0.0377(11) 0.0369(12) -0.0085(9) 0.0133(11) 0.0049(10)
F3 0.0325(11) 0.0297(9) 0.0372(12) 0.0138(9) 0.0144(9) -0.0018(8)
F4 0.0549(14) 0.0326(11) 0.0308(12) -0.0008(8) 0.0221(10) 0.0052(9)
F5 0.0281(10) 0.0326(10) 0.0441(12) 0.0082(9) -0.0058(9) -0.0005(8)
F6 0.0304(11) 0.0379(11) 0.0551(14) 0.0118(10) -0.0116(10) -0.0019(9)
P1 0.0174(4) 0.0208(4) 0.0169(4) -0.0001(3) 0.0039(3) -0.0028(3)
C1 0.038(2) 0.052(2) 0.041(2) 0.0121(18) 0.0213(18) 0.0039(17)
C2 0.048(3) 0.072(3) 0.068(3) 0.031(2) 0.045(3) 0.020(2)
C3 0.0312(19) 0.0340(18) 0.043(2) -0.0003(16) 0.0129(16) 0.0001(14)
C4 0.039(2) 0.085(3) 0.044(3) -0.014(2) 0.016(2) -0.024(2)
C5 0.081(4) 0.064(3) 0.113(5) 0.057(3) 0.072(4) 0.039(3)
C6 0.052(3) 0.105(4) 0.045(3) 0.019(3) 0.004(2) -0.007(3)
C7 0.0235(16) 0.0387(17) 0.0160(14) 0.0036(13) 0.0015(12) -0.0014(13)
C8 0.0293(19) 0.047(2) 0.032(2) 0.0003(15) -0.0057(15) -0.0035(15)
C9 0.043(2) 0.0370(19) 0.037(2) 0.0075(16) 0.0000(17) 0.0094(16)
C10 0.037(2) 0.051(2) 0.0231(17) 0.0093(16) 0.0036(15) -0.0013(16)
C11 0.0303(17) 0.0162(13) 0.043(2) -0.0006(13) 0.0139(15) -0.0020(12)
C12 0.041(2) 0.0237(16) 0.045(2) 0.0011(15) 0.0094(17) -0.0109(14)
C13 0.067(3) 0.0310(19) 0.053(3) -0.0083(17) 0.037(2) -0.0079(18)
C14 0.041(2) 0.0304(19) 0.081(3) 0.005(2) -0.007(2) 0.0050(17)
C15 0.0186(14) 0.0211(13) 0.0186(14) 0.0025(11) 0.0034(11) -0.0031(11)
C16 0.0189(14) 0.0185(13) 0.0187(14) 0.0038(11) 0.0023(11) 0.0031(11)
C17 0.0258(16) 0.0236(14) 0.0229(15) -0.0005(12) 0.0022(12) -0.0027(12)
C18 0.0218(15) 0.0297(16) 0.0271(17) 0.0017(13) 0.0059(13) -0.0074(12)
C19 0.0213(15) 0.0254(15) 0.0227(15) 0.0040(12) 0.0074(12) -0.0025(12)
C20 0.0239(15) 0.0247(15) 0.0201(15) -0.0013(12) 0.0045(12) -0.0043(12)
C21 0.0177(14) 0.0225(14) 0.0170(14) -0.0004(11) 0.0019(11) -0.0027(11)
C22 0.0299(17) 0.0239(14) 0.0237(16) 0.0033(12) 0.0065(13) 0.0047(12)
C23 0.0311(17) 0.0268(16) 0.0300(18) -0.0047(13) 0.0100(14) 0.0028(13)
C24 0.0361(19) 0.0362(17) 0.0196(16) -0.0041(13) 0.0077(14) -0.0026(15)
C25 0.039(2) 0.054(2) 0.0179(16) 0.0090(15) 0.0051(14) 0.0106(17)
C26 0.0293(18) 0.0407(18) 0.0254(17) 0.0091(14) 0.0083(14) 0.0127(14)
Cl1 0.0617(8) 0.0582(7) 0.0967(11) 0.0119(7) 0.0070(7) 0.0137(6)
Cl2 0.0820(10) 0.0888(10) 0.0773(10) -0.0006(8) 0.0359(8) 0.0166(8)
C1X 0.059(3) 0.072(3) 0.072(4) -0.017(3) 0.009(3) 0.011(3)

loop_
_atom_type_symbol
_atom_type_description
_atom_type_scat_dispersion_real
_atom_type_scat_dispersion_imag
_atom_type_scat_source
C C 0.0033 0.0016 'International Tables Vol C Tables 4.2.6.8 and 6.1.1.4'
H H 0.0000 0.0000 'International Tables Vol C Tables 4.2.6.8 and 6.1.1.4'
F F 0.0171 0.0103 'International Tables Vol C Tables 4.2.6.8 and 6.1.1.4'
P P 0.1023 0.0942 'International Tables Vol C Tables 4.2.6.8 and 6.1.1.4'
Sb Sb -0.5866 1.5461 'International Tables Vol C Tables 4.2.6.8 and 6.1.1.4'
Au Au -2.0133 8.8022 'International Tables Vol C Tables 4.2.6.8 and 6.1.1.4'
Cl Cl 0.1484 0.1585 'International Tables Vol C Tables 4.2.6.8 and 6.1.1.4'

loop_
_geom_angle_atom_site_label_1
_geom_angle_atom_site_label_2
_geom_angle_atom_site_label_3
_geom_angle
_geom_angle_site_symmetry_1
_geom_angle_site_symmetry_3
_geom_angle_publ_flag
P1 Au1 C2 160.82(13) . . ?
P1 Au1 C1 152.05(12) . . ?
C2 Au1 C1 33.60(16) . . ?
F4 Sb1 F2 179.26(9) . . ?
F4 Sb1 F1 90.47(9) . . ?
F2 Sb1 F1 90.22(10) . . ?
F4 Sb1 F6 89.74(11) . . ?
F2 Sb1 F6 89.98(10) . . ?
F1 Sb1 F6 90.37(9) . . ?
F4 Sb1 F5 90.43(10) . . ?
F2 Sb1 F5 89.85(10) . . ?
F1 Sb1 F5 89.89(9) . . ?
F6 Sb1 F5 179.69(10) . . ?
F4 Sb1 F3 88.47(9) . . ?
F2 Sb1 F3 90.84(9) . . ?
F1 Sb1 F3 178.77(10) . . ?
F6 Sb1 F3 90.25(9) . . ?
F5 Sb1 F3 89.49(9) . . ?
C15 P1 C7 105.14(14) . . ?
C15 P1 C11 107.67(14) . . ?
C7 P1 C11 114.64(16) . . ?
C15 P1 Au1 117.04(10) . . ?
C7 P1 Au1 106.05(10) . . ?
C11 P1 Au1 106.63(10) . . ?
C2 C1 C3 127.7(5) . . ?
C2 C1 C4 116.5(4) . . ?
C3 C1 C4 113.9(4) . . ?
C2 C1 Au1 73.2(2) . . ?
C3 C1 Au1 106.4(2) . . ?
C4 C1 Au1 104.7(3) . . ?
C1 C2 C5 128.4(6) . . ?
C1 C2 C6 121.8(5) . . ?
C5 C2 C6 107.4(5) . . ?
C1 C2 Au1 73.2(2) . . ?
C5 C2 Au1 106.8(3) . . ?
C6 C2 Au1 108.4(3) . . ?
C1 C3 H3A 109.5 . . ?
C1 C3 H3B 109.5 . . ?
H3A C3 H3B 109.5 . . ?
C1 C3 H3C 109.5 . . ?
H3A C3 H3C 109.5 . . ?
H3B C3 H3C 109.5 . . ?
C1 C4 H4A 109.5 . . ?
C1 C4 H4B 109.5 . . ?
H4A C4 H4B 109.5 . . ?
C1 C4 H4C 109.5 . . ?
H4A C4 H4C 109.5 . . ?
H4B C4 H4C 109.5 . . ?
C2 C5 H5A 109.5 . . ?
C2 C5 H5B 109.5 . . ?
H5A C5 H5B 109.5 . . ?
C2 C5 H5C 109.5 . . ?
H5A C5 H5C 109.5 . . ?
H5B C5 H5C 109.5 . . ?
C2 C6 H6A 109.5 . . ?
C2 C6 H6B 109.5 . . ?
H6A C6 H6B 109.5 . . ?
C2 C6 H6C 109.5 . . ?
H6A C6 H6C 109.5 . . ?
H6B C6 H6C 109.5 . . ?
C8 C7 C10 111.1(3) . . ?
C8 C7 C9 108.4(3) . . ?
C10 C7 C9 107.0(3) . . ?
C8 C7 P1 109.6(2) . . ?
C10 C7 P1 115.2(2) . . ?
C9 C7 P1 105.2(2) . . ?
C7 C8 H8A 109.5 . . ?
C7 C8 H8B 109.5 . . ?
H8A C8 H8B 109.5 . . ?
C7 C8 H8C 109.5 . . ?
H8A C8 H8C 109.5 . . ?
H8B C8 H8C 109.5 . . ?
C7 C9 H9A 109.5 . . ?
C7 C9 H9B 109.5 . . ?
H9A C9 H9B 109.5 . . ?
C7 C9 H9C 109.5 . . ?
H9A C9 H9C 109.5 . . ?
H9B C9 H9C 109.5 . . ?
C7 C10 H10A 109.5 . . ?
C7 C10 H10B 109.5 . . ?
H10A C10 H10B 109.5 . . ?
C7 C10 H10C 109.5 . . ?
H10A C10 H10C 109.5 . . ?
H10B C10 H10C 109.5 . . ?
C14 C11 C12 109.8(3) . . ?
C14 C11 C13 111.2(3) . . ?
C12 C11 C13 105.6(3) . . ?
C14 C11 P1 106.5(2) . . ?
C12 C11 P1 108.9(2) . . ?
C13 C11 P1 114.9(2) . . ?
C11 C12 H12A 109.5 . . ?
C11 C12 H12B 109.5 . . ?
H12A C12 H12B 109.5 . . ?
C11 C12 H12C 109.5 . . ?
H12A C12 H12C 109.5 . . ?
H12B C12 H12C 109.5 . . ?
C11 C13 H13A 109.5 . . ?
C11 C13 H13B 109.5 . . ?
H13A C13 H13B 109.5 . . ?
C11 C13 H13C 109.5 . . ?
H13A C13 H13C 109.5 . . ?
H13B C13 H13C 109.5 . . ?
C11 C14 H14A 109.5 . . ?
C11 C14 H14B 109.5 . . ?
H14A C14 H14B 109.5 . . ?
C11 C14 H14C 109.5 . . ?
H14A C14 H14C 109.5 . . ?
H14B C14 H14C 109.5 . . ?
C16 C15 C20 118.7(3) . . ?
C16 C15 P1 123.4(2) . . ?
C20 C15 P1 117.8(2) . . ?
C17 C16 C15 118.2(3) . . ?
C17 C16 C21 115.3(3) . . ?
C15 C16 C21 126.3(3) . . ?
C18 C17 C16 122.5(3) . . ?
C18 C17 H17A 118.8 . . ?
C16 C17 H17A 118.8 . . ?
C19 C18 C17 119.3(3) . . ?
C19 C18 H18A 120.3 . . ?
C17 C18 H18A 120.3 . . ?
C18 C19 C20 119.6(3) . . ?
C18 C19 H19A 120.2 . . ?
C20 C19 H19A 120.2 . . ?
C19 C20 C15 121.6(3) . . ?
C19 C20 H20A 119.2 . . ?
C15 C20 H20A 119.2 . . ?
C26 C21 C22 119.0(3) . . ?
C26 C21 C16 118.7(3) . . ?
C22 C21 C16 121.8(3) . . ?
C23 C22 C21 119.8(3) . . ?
C23 C22 H22A 120.1 . . ?
C21 C22 H22A 120.1 . . ?
C24 C23 C22 120.3(3) . . ?
C24 C23 H23A 119.9 . . ?
C22 C23 H23A 119.9 . . ?
C25 C24 C23 119.8(3) . . ?
C25 C24 H24A 120.1 . . ?
C23 C24 H24A 120.1 . . ?
C24 C25 C26 120.6(3) . . ?
C24 C25 H25A 119.7 . . ?
C26 C25 H25A 119.7 . . ?
C21 C26 C25 120.4(3) . . ?
C21 C26 H26A 119.8 . . ?
C25 C26 H26A 119.8 . . ?
Cl2 C1X Cl1 111.7(3) . . ?
Cl2 C1X H1XA 109.3 . . ?
Cl1 C1X H1XA 109.3 . . ?
Cl2 C1X H1XB 109.3 . . ?
Cl1 C1X H1XB 109.3 . . ?
H1XA C1X H1XB 107.9 . . ?

loop_
_geom_bond_atom_site_label_1
_geom_bond_atom_site_label_2
_geom_bond_distance
_geom_bond_site_symmetry_2
_geom_bond_publ_flag
Au1 P1 2.2876(8) . ?
Au1 C2 2.293(4) . ?
Au1 C1 2.292(4) . ?
Sb1 F4 1.8682(19) . ?
Sb1 F2 1.870(2) . ?
Sb1 F1 1.8691(18) . ?
Sb1 F6 1.875(2) . ?
Sb1 F5 1.874(2) . ?
Sb1 F3 1.8780(18) . ?
P1 C15 1.829(3) . ?
P1 C7 1.877(3) . ?
P1 C11 1.888(3) . ?
C1 C2 1.325(6) . ?
C1 C3 1.505(5) . ?
C1 C4 1.546(6) . ?
C2 C5 1.486(7) . ?
C2 C6 1.537(8) . ?
C3 H3A 0.9600 . ?
C3 H3B 0.9600 . ?
C3 H3C 0.9600 . ?
C4 H4A 0.9600 . ?
C4 H4B 0.9600 . ?
C4 H4C 0.9600 . ?
C5 H5A 0.9600 . ?
C5 H5B 0.9600 . ?
C5 H5C 0.9600 . ?
C6 H6A 0.9600 . ?
C6 H6B 0.9600 . ?
C6 H6C 0.9600 . ?
C7 C8 1.535(5) . ?
C7 C10 1.535(4) . ?
C7 C9 1.557(5) . ?
C8 H8A 0.9600 . ?
C8 H8B 0.9600 . ?
C8 H8C 0.9600 . ?
C9 H9A 0.9600 . ?
C9 H9B 0.9600 . ?
C9 H9C 0.9600 . ?
C10 H10A 0.9600 . ?
C10 H10B 0.9600 . ?
C10 H10C 0.9600 . ?
C11 C14 1.502(6) . ?
C11 C12 1.541(4) . ?
C11 C13 1.556(5) . ?
C12 H12A 0.9600 . ?
C12 H12B 0.9600 . ?
C12 H12C 0.9600 . ?
C13 H13A 0.9600 . ?
C13 H13B 0.9600 . ?
C13 H13C 0.9600 . ?
C14 H14A 0.9600 . ?
C14 H14B 0.9600 . ?
C14 H14C 0.9600 . ?
C15 C16 1.406(4) . ?
C15 C20 1.404(4) . ?
C16 C17 1.397(4) . ?
C16 C21 1.501(4) . ?
C17 C18 1.381(4) . ?
C17 H17A 0.9300 . ?
C18 C19 1.381(4) . ?
C18 H18A 0.9300 . ?
C19 C20 1.384(4) . ?
C19 H19A 0.9300 . ?
C20 H20A 0.9300 . ?
C21 C26 1.381(4) . ?
C21 C22 1.401(4) . ?
C22 C23 1.394(4) . ?
C22 H22A 0.9300 . ?
C23 C24 1.381(5) . ?
C23 H23A 0.9300 . ?
C24 C25 1.368(5) . ?
C24 H24A 0.9300 . ?
C25 C26 1.390(4) . ?
C25 H25A 0.9300 . ?
C26 H26A 0.9300 . ?
Cl1 C1X 1.755(5) . ?
Cl2 C1X 1.745(5) . ?
C1X H1XA 0.9700 . ?
C1X H1XB 0.9700 . ?

loop_
_geom_torsion_atom_site_label_1
_geom_torsion_atom_site_label_2
_geom_torsion_atom_site_label_3
_geom_torsion_atom_site_label_4
_geom_torsion
_geom_torsion_site_symmetry_1
_geom_torsion_site_symmetry_2
_geom_torsion_site_symmetry_3
_geom_torsion_site_symmetry_4
_geom_torsion_publ_flag
C2 Au1 P1 C15 133.8(5) . . . . ?
C1 Au1 P1 C15 -135.7(2) . . . . ?
C2 Au1 P1 C7 -109.3(5) . . . . ?
C1 Au1 P1 C7 -18.8(2) . . . . ?
C2 Au1 P1 C11 13.3(5) . . . . ?
C1 Au1 P1 C11 103.8(2) . . . . ?
P1 Au1 C1 C2 -143.6(3) . . . . ?
P1 Au1 C1 C3 91.2(4) . . . . ?
C2 Au1 C1 C3 -125.3(5) . . . . ?
P1 Au1 C1 C4 -29.8(4) . . . . ?
C2 Au1 C1 C4 113.8(5) . . . . ?
C3 C1 C2 C5 -163.5(4) . . . . ?
C4 C1 C2 C5 0.0(6) . . . . ?
Au1 C1 C2 C5 98.4(4) . . . . ?
C3 C1 C2 C6 -3.5(6) . . . . ?
C4 C1 C2 C6 160.1(4) . . . . ?
Au1 C1 C2 C6 -101.5(4) . . . . ?
C3 C1 C2 Au1 98.1(4) . . . . ?
C4 C1 C2 Au1 -98.4(3) . . . . ?
P1 Au1 C2 C1 122.1(4) . . . . ?
P1 Au1 C2 C5 -3.8(8) . . . . ?
C1 Au1 C2 C5 -125.9(6) . . . . ?
P1 Au1 C2 C6 -119.2(5) . . . . ?
C1 Au1 C2 C6 118.7(5) . . . . ?
C15 P1 C7 C8 -175.1(2) . . . . ?
C11 P1 C7 C8 -57.1(3) . . . . ?
Au1 P1 C7 C8 60.3(2) . . . . ?
C15 P1 C7 C10 -49.0(3) . . . . ?
C11 P1 C7 C10 69.0(3) . . . . ?
Au1 P1 C7 C10 -173.6(2) . . . . ?
C15 P1 C7 C9 68.5(2) . . . . ?
C11 P1 C7 C9 -173.5(2) . . . . ?
Au1 P1 C7 C9 -56.1(2) . . . . ?
C15 P1 C11 C14 -44.3(3) . . . . ?
C7 P1 C11 C14 -160.9(3) . . . . ?
Au1 P1 C11 C14 82.1(3) . . . . ?
C15 P1 C11 C12 -162.6(2) . . . . ?
C7 P1 C11 C12 80.8(3) . . . . ?
Au1 P1 C11 C12 -36.2(3) . . . . ?
C15 P1 C11 C13 79.3(3) . . . . ?
C7 P1 C11 C13 -37.3(3) . . . . ?
Au1 P1 C11 C13 -154.4(3) . . . . ?
C7 P1 C15 C16 -109.2(3) . . . . ?
C11 P1 C15 C16 128.2(3) . . . . ?
Au1 P1 C15 C16 8.2(3) . . . . ?
C7 P1 C15 C20 69.7(3) . . . . ?
C11 P1 C15 C20 -53.0(3) . . . . ?
Au1 P1 C15 C20 -173.0(2) . . . . ?
C20 C15 C16 C17 -0.9(4) . . . . ?
P1 C15 C16 C17 178.0(2) . . . . ?
C20 C15 C16 C21 175.3(3) . . . . ?
P1 C15 C16 C21 -5.9(4) . . . . ?
C15 C16 C17 C18 0.9(5) . . . . ?
C21 C16 C17 C18 -175.6(3) . . . . ?
C16 C17 C18 C19 0.0(5) . . . . ?
C17 C18 C19 C20 -1.0(5) . . . . ?
C18 C19 C20 C15 1.0(5) . . . . ?
C16 C15 C20 C19 -0.1(4) . . . . ?
P1 C15 C20 C19 -179.0(2) . . . . ?
C17 C16 C21 C26 80.7(4) . . . . ?
C15 C16 C21 C26 -95.6(4) . . . . ?
C17 C16 C21 C22 -90.8(4) . . . . ?
C15 C16 C21 C22 93.0(4) . . . . ?
C26 C21 C22 C23 -1.5(5) . . . . ?
C16 C21 C22 C23 169.9(3) . . . . ?
C21 C22 C23 C24 0.8(5) . . . . ?
C22 C23 C24 C25 0.3(5) . . . . ?
C23 C24 C25 C26 -0.6(6) . . . . ?
C22 C21 C26 C25 1.1(5) . . . . ?
C16 C21 C26 C25 -170.6(3) . . . . ?
C24 C25 C26 C21 -0.1(6) . . . . ?
